data_4323820
loop_
_publ_author_name
'Ken Sakai'
'Yasutaka Yamada'
'Taro Tsubomura'

_publ_contact_author
;
    Dr Ken Sakai
    Department of Industrial Chemistry
    Faculty of Engineering
    Seikei University
    Kichijoji-Kitamachi 3
    Musashino, Tokyo 180
    Japan
;
_publ_contact_author_email ksakai@chgw.ch.seikei.ac.jp
_publ_contact_author_fax +81-422-37-3871
_publ_contact_author_phone '+81-422-37-3759 '
_publ_section_title
;
 Syntheses and Crystal Structures of Ruthenium Complexes of
 1,4,8,11-Tetraazacyclotetradecane, Tris(2-aminoethyl)amine (tren), and
 Bis(2-aminoethyl)(iminomethyl)amine. A Microporous Layered Structure
 Consisting of {[K(tren)]2[RuCl6]}nn- and {(H5O2)4[RuCl6]}nn+
;
_journal_name_full 'Inorganic Chemistry'
_journal_page_first 3163
_journal_page_last 3172
_journal_paper_doi 10.1021/ic950688u
_journal_volume 35
_journal_year 1996
_chemical_formula_moiety 'C20 H32 N6 Ru1, (B F4)2, H2 O'
_chemical_formula_sum 'C20 H34 B2 F8 N6 O Ru'
_chemical_formula_weight 649.21
_chemical_name_systematic
;
1,4,8,11-tetraazacyclotetradecane-2,2'-bipyridine-ruthenium(II)
bis(tetrafluoroborate) monohydrate
;
_space_group_IT_number 14
_symmetry_cell_setting monoclinic
_symmetry_Int_Tables_number 14
_symmetry_space_group_name_Hall '-P 2ybc'
_symmetry_space_group_name_H-M 'P 1 21/c 1'
_audit_creation_date 95-05-27
_audit_creation_method 'teXsan (modified by Ken Sakai)'
_audit_update_record
;
95-10-17    text and data added by Ken Sakai
;
_cell_angle_alpha 90
_cell_angle_beta 104.28(2)
_cell_angle_gamma 90
_cell_formula_units_Z 4.00
_cell_length_a 12.448(3)
_cell_length_b 13.200(7)
_cell_length_c 17.973(4)
_cell_measurement_reflns_used 25
_cell_measurement_temperature 296.0
_cell_measurement_theta_max 29.91
_cell_measurement_theta_min 25.80
_cell_volume 2862.0(18)
_computing_cell_refinement 'MSC/AFC Diffractometer Control'
_computing_data_collection 'MSC/AFC Diffractometer Control'
_computing_data_reduction 'teXsan: PROCESS (MSC)'
_computing_publication_material 'teXsan: FINISH (MSC)'
_computing_structure_refinement 'teXsan: LS (MSC)'
_computing_structure_solution SAPI91
_diffrn_ambient_temperature 296.0
_diffrn_measurement_device 'Rigaku AFC5S'
_diffrn_measurement_method \q/2\q
_diffrn_orient_matrix_UB_11 0.07572
_diffrn_orient_matrix_UB_12 0.01504
_diffrn_orient_matrix_UB_13 -0.00683
_diffrn_orient_matrix_UB_21 -0.02095
_diffrn_orient_matrix_UB_22 0.07280
_diffrn_orient_matrix_UB_23 -0.00985
_diffrn_orient_matrix_UB_31 0.02644
_diffrn_orient_matrix_UB_32 0.01460
_diffrn_orient_matrix_UB_33 0.05615
_diffrn_radiation_detector 'scintillation,NaI,Rigaku SC-30'
_diffrn_radiation_monochromator graphite
_diffrn_radiation_source 'X-ray tube'
_diffrn_radiation_type 'Mo K\a'
_diffrn_radiation_wavelength 0.71069
_diffrn_reflns_av_R_equivalents 0.0356
_diffrn_reflns_av_sigmaI/netI 0.1282
_diffrn_reflns_limit_h_max 16
_diffrn_reflns_limit_h_min 0
_diffrn_reflns_limit_k_max 17
_diffrn_reflns_limit_k_min 0
_diffrn_reflns_limit_l_max 22
_diffrn_reflns_limit_l_min -23
_diffrn_reflns_number 7179
_diffrn_reflns_theta_max 27.50
_diffrn_reflns_theta_min 2.50
_diffrn_standards_decay_% 1.59
_diffrn_standards_interval_count 150
_diffrn_standards_number 3
_exptl_absorpt_coefficient_mu 0.624
_exptl_absorpt_correction_T_max 1.0000
_exptl_absorpt_correction_T_min 0.8972
_exptl_absorpt_correction_type empirical
_exptl_absorpt_process_details 'psi-scan (North's method)'
_exptl_crystal_colour red
_exptl_crystal_density_diffrn 1.507
_exptl_crystal_description prism
_exptl_crystal_F_000 1320.00
_exptl_crystal_size_max 0.600
_exptl_crystal_size_mid 0.200
_exptl_crystal_size_min 0.200
_refine_diff_density_max 1.02810
_refine_diff_density_min -0.88390
_refine_ls_abs_structure_details
;
none
;
_refine_ls_extinction_coef 0.00000
_refine_ls_extinction_method none
_refine_ls_goodness_of_fit_obs 4.750
_refine_ls_hydrogen_treatment noref
_refine_ls_matrix_type full
_refine_ls_number_constraints 0
_refine_ls_number_parameters 326
_refine_ls_number_reflns 2498
_refine_ls_number_restraints 0
_refine_ls_R_factor_obs 0.0814
_refine_ls_shift/esd_max 10.8680
_refine_ls_structure_factor_coef F
_refine_ls_weighting_scheme sigma_w=1/\s^2^(F)
_refine_ls_wR_factor_obs 0.0707
_reflns_number_observed 2498
_reflns_number_total 6871
_reflns_observed_criterion I_>_4.0_sigma(I)
_cod_data_source_file ic950688u_1.cif
_cod_data_source_block complex_2
_cod_original_cell_volume 2862(2)
_cod_original_formula_sum 'B2 C20 F8 H34 N6 O1 Ru1'
_cod_database_code 4323820

loop_
_symmetry_equiv_pos_as_xyz
'   +x,   +y,   +z'
'   -x,1/2+y,1/2-z'
'   -x,   -y,   -z'
'   +x,1/2-y,1/2+z'

loop_
_atom_site_aniso_label
_atom_site_aniso_U_11
_atom_site_aniso_U_22
_atom_site_aniso_U_33
_atom_site_aniso_U_12
_atom_site_aniso_U_13
_atom_site_aniso_U_23
Ru(1) 0.0531(8) 0.0566(9) 0.0458(8) 0.004(1) 0.0178(6) 0.003(1)
F(1) 0.24(2) 0.17(2) 0.29(2) 0.00(2) 0.06(1) -0.05(2)
F(2) 0.24(2) 0.18(1) 0.16(1) 0.07(1) -0.01(1) -0.03(1)
F(3) 0.10(1) 0.24(2) 0.43(3) 0.02(1) 0.02(2) -0.11(2)
F(4) 0.30(2) 0.26(2) 0.16(2) -0.04(2) 0.03(1) -0.06(2)
F(5) 0.121(10) 0.17(1) 0.101(9) 0.044(10) 0.028(8) 0.005(9)
F(6) 0.16(1) 0.20(2) 0.14(1) 0.09(1) 0.052(10) 0.02(1)
F(7) 0.34(2) 0.19(2) 0.17(1) 0.15(2) 0.15(1) 0.10(1)
F(8) 0.14(1) 0.28(2) 0.39(3) -0.10(1) 0.07(2) -0.16(2)
O(1) 0.27(2) 0.33(3) 0.48(3) 0.08(2) 0.20(2) 0.28(3)
N(1) 0.07(1) 0.11(1) 0.065(10) -0.02(1) 0.034(9) 0.00(1)
N(2) 0.07(1) 0.09(1) 0.06(1) 0.00(1) 0.02(1) 0.02(1)
N(3) 0.06(1) 0.08(1) 0.07(1) 0.00(1) 0.018(9) -0.007(10)
N(4) 0.07(1) 0.07(1) 0.07(1) -0.009(10) 0.014(10) 0.017(10)
N(5) 0.06(1) 0.06(1) 0.055(10) 0.011(9) 0.021(9) 0.011(8)
N(6) 0.059(10) 0.06(1) 0.043(9) 0.001(9) 0.011(8) 0.010(8)
C(1) 0.12(2) 0.10(2) 0.11(2) -0.04(2) 0.01(2) -0.04(2)
C(2) 0.12(2) 0.12(2) 0.09(2) -0.02(2) 0.03(2) -0.05(2)
C(3) 0.05(1) 0.22(3) 0.08(2) 0.01(2) -0.02(1) -0.02(2)
C(4) 0.06(1) 0.12(2) 0.08(2) -0.02(1) -0.01(1) 0.01(2)
C(5) 0.12(2) 0.07(2) 0.11(2) 0.02(2) 0.04(2) -0.01(1)
C(6) 0.11(2) 0.09(2) 0.08(2) -0.01(1) 0.01(1) -0.02(1)
C(7) 0.10(2) 0.11(2) 0.10(2) -0.02(2) 0.04(1) 0.02(2)
C(8) 0.12(2) 0.09(2) 0.09(2) 0.01(2) 0.04(2) 0.00(1)
C(9) 0.16(2) 0.14(2) 0.06(1) 0.10(2) 0.08(2) 0.02(1)
C(10) 0.15(3) 0.24(4) 0.17(3) -0.15(3) 0.07(2) -0.11(3)
C(11) 0.08(2) 0.06(1) 0.08(2) 0.00(1) 0.03(1) 0.01(1)
C(12) 0.07(1) 0.08(2) 0.07(1) 0.01(1) 0.00(1) 0.01(1)
C(13) 0.10(2) 0.08(2) 0.07(2) 0.02(1) 0.01(1) 0.02(1)
C(14) 0.10(2) 0.06(1) 0.06(1) 0.01(1) 0.01(1) 0.02(1)
C(15) 0.07(1) 0.04(1) 0.07(1) 0.00(1) 0.03(1) 0.01(1)
C(16) 0.10(2) 0.03(1) 0.05(1) -0.01(1) 0.03(1) 0.01(1)
C(17) 0.21(3) 0.04(1) 0.04(1) 0.00(2) 0.03(2) 0.012(10)
C(18) 0.10(2) 0.14(3) 0.18(3) -0.07(2) 0.12(2) -0.08(2)
C(19) 0.10(2) 0.09(2) 0.12(2) 0.02(1) 0.00(2) 0.03(2)
C(20) 0.08(2) 0.09(2) 0.09(2) -0.01(1) 0.05(1) 0.03(1)

loop_
_atom_site_label
_atom_site_fract_x
_atom_site_fract_y
_atom_site_fract_z
_atom_site_U_iso_or_equiv
_atom_site_thermal_displace_type
_atom_site_calc_flag
_atom_site_calc_attached_atom
Ru(1) 0.2688(1) 0.4342(1) 0.73285(8) 0.0509(4) Uani d .
F(1) 0.198(1) 0.923(1) 0.794(1) 0.235(9) Uani d .
F(2) 0.199(1) 0.763(1) 0.7627(8) 0.203(8) Uani d .
F(3) 0.337(1) 0.828(1) 0.846(1) 0.27(1) Uani d .
F(4) 0.179(2) 0.808(1) 0.8688(9) 0.25(1) Uani d .
F(5) 0.2974(9) 0.2151(10) 0.9133(6) 0.132(5) Uani d .
F(6) 0.2279(10) 0.297(1) 0.9928(7) 0.163(7) Uani d .
F(7) 0.323(1) 0.171(1) 1.0299(8) 0.218(9) Uani d .
F(8) 0.393(1) 0.308(1) 0.997(1) 0.27(1) Uani d .
O(1) 0.161(2) 0.935(2) 0.587(1) 0.34(1) Uani d .
N(1) 0.301(1) 0.556(1) 0.8088(7) 0.078(6) Uani d .
N(2) 0.405(1) 0.354(1) 0.8020(9) 0.076(6) Uani d .
N(3) 0.246(1) 0.298(1) 0.6746(8) 0.070(6) Uani d .
N(4) 0.176(1) 0.383(1) 0.8089(8) 0.072(6) Uani d .
N(5) 0.141(1) 0.5114(10) 0.6563(7) 0.057(5) Uani d .
N(6) 0.352(1) 0.5013(10) 0.6596(7) 0.054(5) Uani d .
C(1) 0.417(2) 0.578(2) 0.842(1) 0.11(1) Uani d .
C(2) 0.481(2) 0.493(2) 0.887(1) 0.11(1) Uani d .
C(3) 0.502(2) 0.411(2) 0.844(1) 0.12(1) Uani d .
C(4) 0.430(2) 0.267(2) 0.755(1) 0.091(9) Uani d .
C(5) 0.333(2) 0.222(2) 0.712(1) 0.099(9) Uani d .
C(6) 0.130(2) 0.253(2) 0.661(1) 0.094(9) Uani d .
C(7) 0.099(2) 0.228(2) 0.739(1) 0.098(9) Uani d .
C(8) 0.084(2) 0.315(2) 0.786(1) 0.096(10) Uani d .
C(9) 0.159(2) 0.479(2) 0.852(1) 0.11(1) Uani d .
C(10) 0.254(2) 0.542(2) 0.871(2) 0.18(1) Uani d .
C(11) 0.029(2) 0.514(1) 0.652(1) 0.073(7) Uani d .
C(12) -0.049(1) 0.566(2) 0.602(1) 0.077(7) Uani d .
C(13) -0.016(2) 0.619(1) 0.547(1) 0.084(8) Uani d .
C(14) 0.093(2) 0.619(1) 0.5464(10) 0.073(7) Uani d .
C(15) 0.169(2) 0.563(1) 0.600(1) 0.059(6) Uani d .
C(16) 0.288(2) 0.557(1) 0.6026(9) 0.059(6) Uani d .
C(17) 0.344(2) 0.607(1) 0.5498(10) 0.099(9) Uani d .
C(18) 0.458(2) 0.589(2) 0.559(2) 0.12(1) Uani d .
C(19) 0.514(2) 0.533(2) 0.613(1) 0.10(1) Uani d .
C(20) 0.462(2) 0.493(1) 0.661(1) 0.081(8) Uani d .
B(1) 0.2271 0.8308 0.8193 0.3441 Uiso calc F(1)
B(2) 0.3123 0.2488 0.9836 0.1579 Uiso calc F(5)
H(1) 0.2709 0.6098 0.7840 0.0862 Uiso calc N(1)
H(2) 0.3785 0.3257 0.8374 0.0870 Uiso calc N(2)
H(3) 0.2562 0.3100 0.6293 0.0821 Uiso calc N(3)
H(4) 0.2234 0.3486 0.8429 0.0769 Uiso calc N(4)
H(5) 0.4502 0.5959 0.8021 0.1262 Uiso calc C(1)
H(6) 0.4204 0.6345 0.8760 0.1262 Uiso calc C(1)
H(7) 0.5504 0.5190 0.9149 0.1066 Uiso calc C(2)
H(8) 0.4408 0.4685 0.9219 0.1066 Uiso calc C(2)
H(9) 0.5486 0.3655 0.8789 0.1321 Uiso calc C(3)
H(10) 0.5402 0.4358 0.8085 0.1321 Uiso calc C(3)
H(11) 0.4716 0.2919 0.7207 0.1020 Uiso calc C(4)
H(12) 0.4731 0.2184 0.7882 0.1020 Uiso calc C(4)
H(13) 0.3034 0.1800 0.7455 0.1110 Uiso calc C(5)
H(14) 0.3506 0.1808 0.6733 0.1110 Uiso calc C(5)
H(15) 0.0773 0.2997 0.6335 0.1064 Uiso calc C(6)
H(16) 0.1265 0.1919 0.6327 0.1064 Uiso calc C(6)
H(17) 0.0321 0.1905 0.7267 0.1079 Uiso calc C(7)
H(18) 0.1570 0.1875 0.7683 0.1079 Uiso calc C(7)
H(19) 0.0664 0.2903 0.8304 0.1019 Uiso calc C(8)
H(20) 0.0230 0.3538 0.7565 0.1019 Uiso calc C(8)
H(21) 0.1000 0.5161 0.8207 0.0980 Uiso calc C(9)
H(22) 0.1409 0.4593 0.8980 0.0980 Uiso calc C(9)
H(23) 0.3071 0.5125 0.9121 0.1657 Uiso calc C(10)
H(24) 0.2320 0.6063 0.8866 0.1657 Uiso calc C(10)
H(25) 0.0043 0.4757 0.6896 0.0769 Uiso calc C(11)
H(26) -0.1243 0.5643 0.6041 0.0849 Uiso calc C(12)
H(27) -0.0689 0.6556 0.5091 0.0892 Uiso calc C(13)
H(28) 0.1183 0.6570 0.5092 0.0837 Uiso calc C(14)
H(29) 0.3040 0.6506 0.5104 0.1058 Uiso calc C(17)
H(30) 0.4944 0.6197 0.5248 0.1153 Uiso calc C(18)
H(31) 0.5903 0.5213 0.6175 0.0936 Uiso calc C(19)
H(32) 0.5056 0.4538 0.7020 0.0969 Uiso calc C(20)

loop_
_atom_type_symbol
_atom_type_oxidation_number
_atom_type_number_in_cell
_atom_type_scat_dispersion_real
_atom_type_scat_dispersion_imag
_atom_type_scat_source
C 0 80 0.003 0.002 International_Tables_Vol_IV_Table_2.2A
H 0 136 0.000 0.000 International_Tables_Vol_IV_Table_2.2A
N 0 24 0.006 0.003 International_Tables_Vol_IV_Table_2.2A
O 0 4 0.011 0.006 International_Tables_Vol_IV_Table_2.2A
Ru 0 4 -1.259 0.836 International_Tables_Vol_IV_Table_2.2A
B 0 8 0.001 0.001 International_Tables_Vol_IV_Table_2.2A
F 0 32 0.017 0.010 International_Tables_Vol_IV_Table_2.2A

loop_
_geom_angle_atom_site_label_1
_geom_angle_atom_site_label_2
_geom_angle_atom_site_label_3
_geom_angle
_geom_angle_site_symmetry_1
_geom_angle_site_symmetry_2
_geom_angle_site_symmetry_3
_geom_angle_publ_flag
N(1) Ru(1) N(2) 90.2(7) 1_555 1_555 1_555 yes
N(1) Ru(1) N(3) 170.0(6) 1_555 1_555 1_555 yes
N(1) Ru(1) N(4) 82.4(6) 1_555 1_555 1_555 yes
N(1) Ru(1) N(5) 92.7(6) 1_555 1_555 1_555 yes
N(1) Ru(1) N(6) 92.4(6) 1_555 1_555 1_555 yes
N(2) Ru(1) N(3) 81.7(6) 1_555 1_555 1_555 yes
N(2) Ru(1) N(4) 87.1(6) 1_555 1_555 1_555 yes
N(2) Ru(1) N(5) 174.9(6) 1_555 1_555 1_555 yes
N(2) Ru(1) N(6) 97.7(6) 1_555 1_555 1_555 yes
N(3) Ru(1) N(4) 91.2(6) 1_555 1_555 1_555 yes
N(3) Ru(1) N(5) 95.8(6) 1_555 1_555 1_555 yes
N(3) Ru(1) N(6) 94.5(5) 1_555 1_555 1_555 yes
N(4) Ru(1) N(5) 97.4(6) 1_555 1_555 1_555 yes
N(4) Ru(1) N(6) 173.0(7) 1_555 1_555 1_555 yes
N(5) Ru(1) N(6) 78.1(6) 1_555 1_555 1_555 yes
Ru(1) N(1) C(1) 116(1) 1_555 1_555 1_555 yes
Ru(1) N(1) C(10) 111(1) 1_555 1_555 1_555 yes
C(1) N(1) C(10) 105(1) 1_555 1_555 1_555 yes
Ru(1) N(2) C(3) 119(1) 1_555 1_555 1_555 yes
Ru(1) N(2) C(4) 107(1) 1_555 1_555 1_555 yes
C(3) N(2) C(4) 114(1) 1_555 1_555 1_555 yes
Ru(1) N(3) C(5) 111(1) 1_555 1_555 1_555 yes
Ru(1) N(3) C(6) 115(1) 1_555 1_555 1_555 yes
C(5) N(3) C(6) 110(1) 1_555 1_555 1_555 yes
Ru(1) N(4) C(8) 122(1) 1_555 1_555 1_555 yes
Ru(1) N(4) C(9) 103(1) 1_555 1_555 1_555 yes
C(8) N(4) C(9) 118(1) 1_555 1_555 1_555 yes
Ru(1) N(5) C(11) 130(1) 1_555 1_555 1_555 yes
Ru(1) N(5) C(15) 116(1) 1_555 1_555 1_555 yes
C(11) N(5) C(15) 113(1) 1_555 1_555 1_555 yes
Ru(1) N(6) C(16) 115(1) 1_555 1_555 1_555 yes
Ru(1) N(6) C(20) 127(1) 1_555 1_555 1_555 yes
C(16) N(6) C(20) 117(1) 1_555 1_555 1_555 yes
N(1) C(1) C(2) 114(2) 1_555 1_555 1_555 yes
C(1) C(2) C(3) 116(2) 1_555 1_555 1_555 yes
N(2) C(3) C(2) 116(2) 1_555 1_555 1_555 yes
N(2) C(4) C(5) 111(1) 1_555 1_555 1_555 yes
N(3) C(5) C(4) 112(1) 1_555 1_555 1_555 yes
N(3) C(6) C(7) 111(1) 1_555 1_555 1_555 yes
C(6) C(7) C(8) 116(1) 1_555 1_555 1_555 yes
N(4) C(8) C(7) 117(2) 1_555 1_555 1_555 yes
N(4) C(9) C(10) 114(2) 1_555 1_555 1_555 yes
N(1) C(10) C(9) 111(2) 1_555 1_555 1_555 yes
N(5) C(11) C(12) 127(1) 1_555 1_555 1_555 yes
C(11) C(12) C(13) 117(1) 1_555 1_555 1_555 yes
C(12) C(13) C(14) 118(1) 1_555 1_555 1_555 yes
C(13) C(14) C(15) 120(1) 1_555 1_555 1_555 yes
N(5) C(15) C(14) 122(1) 1_555 1_555 1_555 yes
N(5) C(15) C(16) 113(1) 1_555 1_555 1_555 yes
C(14) C(15) C(16) 123(1) 1_555 1_555 1_555 yes
N(6) C(16) C(15) 116(1) 1_555 1_555 1_555 yes
N(6) C(16) C(17) 117(1) 1_555 1_555 1_555 yes
C(15) C(16) C(17) 126(2) 1_555 1_555 1_555 yes
C(16) C(17) C(18) 117(2) 1_555 1_555 1_555 yes
C(17) C(18) C(19) 122(2) 1_555 1_555 1_555 yes
C(18) C(19) C(20) 117(2) 1_555 1_555 1_555 yes
N(6) C(20) C(19) 127(2) 1_555 1_555 1_555 yes
F(1) B(1) F(2) 110.9(9) 1_555 1_555 1_555 yes
F(1) B(1) F(3) 108(1) 1_555 1_555 1_555 yes
F(1) B(1) F(4) 109(1) 1_555 1_555 1_555 yes
F(2) B(1) F(3) 108.1(9) 1_555 1_555 1_555 yes
F(2) B(1) F(4) 107(1) 1_555 1_555 1_555 yes
F(3) B(1) F(4) 111(1) 1_555 1_555 1_555 yes
F(5) B(2) F(6) 111.7(7) 1_555 1_555 1_555 yes
F(5) B(2) F(7) 108.3(9) 1_555 1_555 1_555 yes
F(5) B(2) F(8) 108.1(10) 1_555 1_555 1_555 yes
F(6) B(2) F(7) 105.9(8) 1_555 1_555 1_555 yes
F(6) B(2) F(8) 108.2(10) 1_555 1_555 1_555 yes
F(7) B(2) F(8) 114(1) 1_555 1_555 1_555 yes

loop_
_geom_bond_atom_site_label_1
_geom_bond_atom_site_label_2
_geom_bond_distance
_geom_bond_site_symmetry_1
_geom_bond_site_symmetry_2
_geom_bond_publ_flag
Ru(1) N(1) 2.08(2) 1_555 1_555 yes
Ru(1) N(2) 2.12(2) 1_555 1_555 yes
Ru(1) N(3) 2.07(2) 1_555 1_555 yes
Ru(1) N(4) 2.11(1) 1_555 1_555 yes
Ru(1) N(5) 2.10(1) 1_555 1_555 yes
Ru(1) N(6) 2.06(1) 1_555 1_555 yes
F(1) B(1) 1.32(2) 1_555 1_555 yes
F(2) B(1) 1.34(2) 1_555 1_555 yes
F(3) B(1) 1.33(1) 1_555 1_555 yes
F(4) B(1) 1.23(2) 1_555 1_555 yes
F(5) B(2) 1.31(1) 1_555 1_555 yes
F(6) B(2) 1.27(1) 1_555 1_555 yes
F(7) B(2) 1.31(1) 1_555 1_555 yes
F(8) B(2) 1.25(1) 1_555 1_555 yes
N(1) C(1) 1.45(2) 1_555 1_555 yes
N(1) C(10) 1.40(3) 1_555 1_555 yes
N(2) C(3) 1.47(2) 1_555 1_555 yes
N(2) C(4) 1.50(2) 1_555 1_555 yes
N(3) C(5) 1.52(2) 1_555 1_555 yes
N(3) C(6) 1.53(2) 1_555 1_555 yes
N(4) C(8) 1.43(2) 1_555 1_555 yes
N(4) C(9) 1.51(2) 1_555 1_555 yes
N(5) C(11) 1.37(2) 1_555 1_555 yes
N(5) C(15) 1.33(2) 1_555 1_555 yes
N(6) C(16) 1.35(2) 1_555 1_555 yes
N(6) C(20) 1.36(2) 1_555 1_555 yes
C(1) C(2) 1.50(3) 1_555 1_555 yes
C(2) C(3) 1.38(3) 1_555 1_555 yes
C(4) C(5) 1.40(2) 1_555 1_555 yes
C(6) C(7) 1.56(2) 1_555 1_555 yes
C(7) C(8) 1.47(3) 1_555 1_555 yes
C(9) C(10) 1.41(3) 1_555 1_555 yes
C(11) C(12) 1.34(2) 1_555 1_555 yes
C(12) C(13) 1.35(2) 1_555 1_555 yes
C(13) C(14) 1.37(2) 1_555 1_555 yes
C(14) C(15) 1.38(2) 1_555 1_555 yes
C(15) C(16) 1.48(2) 1_555 1_555 yes
C(16) C(17) 1.46(2) 1_555 1_555 yes
C(17) C(18) 1.40(3) 1_555 1_555 yes
C(18) C(19) 1.27(3) 1_555 1_555 yes
C(19) C(20) 1.32(3) 1_555 1_555 yes
N(1) H(1) 0.8708 1_555 1_555 no
N(2) H(2) 0.8700 1_555 1_555 no
N(3) H(3) 0.8700 1_555 1_555 no
N(4) H(4) 0.8707 1_555 1_555 no
C(1) H(5) 0.9484 1_555 1_555 no
C(1) H(6) 0.9496 1_555 1_555 no
C(2) H(7) 0.9493 1_555 1_555 no
C(2) H(8) 0.9509 1_555 1_555 no
C(3) H(9) 0.9490 1_555 1_555 no
C(3) H(10) 0.9488 1_555 1_555 no
C(4) H(11) 0.9519 1_555 1_555 no
C(4) H(12) 0.9497 1_555 1_555 no
C(5) H(13) 0.9534 1_555 1_555 no
C(5) H(14) 0.9478 1_555 1_555 no
C(6) H(15) 0.9485 1_555 1_555 no
C(6) H(16) 0.9496 1_555 1_555 no
C(7) H(17) 0.9508 1_555 1_555 no
C(7) H(18) 0.9522 1_555 1_555 no
C(8) H(19) 0.9468 1_555 1_555 no
C(8) H(20) 0.9539 1_555 1_555 no
C(9) H(21) 0.9456 1_555 1_555 no
C(9) H(22) 0.9519 1_555 1_555 no
C(10) H(23) 0.9426 1_555 1_555 no
C(10) H(24) 0.9544 1_555 1_555 no
C(11) H(25) 0.9519 1_555 1_555 no
C(12) H(26) 0.9498 1_555 1_555 no
C(13) H(27) 0.9500 1_555 1_555 no
C(14) H(28) 0.9503 1_555 1_555 no
C(17) H(29) 0.9515 1_555 1_555 no
C(18) H(30) 0.9484 1_555 1_555 no
C(19) H(31) 0.9492 1_555 1_555 no
C(20) H(32) 0.9517 1_555 1_555 no

loop_
_geom_contact_atom_site_label_1
_geom_contact_atom_site_label_2
_geom_contact_distance
_geom_contact_site_symmetry_1
_geom_contact_site_symmetry_2
_geom_contact_publ_flag
F(2) N(1) 3.04(2) 1_555 1_555 no
F(5) N(4) 3.06(2) 1_555 1_555 no
F(5) N(2) 3.24(2) 1_555 1_555 no
F(7) N(3) 3.02(2) 1_555 4_555 no
F(7) N(6) 3.21(2) 1_555 4_555 no
